data_7109445
loop_
_publ_author_name
'Mehdi El Sayed Moussa'
'Fabian Friess'
'Wenting Shen'
'Muriel Hissler'
'Regis Reau'
'Christophe Lescop'

_publ_section_title
;
 Syntheses of CuI polymetallic assemblies from reaction of ligands bearing
 the 2,5-bis(2-pyridyl)phosphole fragment with CuII precursors
;
_journal_name_full Chem.Commun.
_journal_page_first 6158
_journal_paper_doi 10.1039/c3cc42955e
_journal_volume 49
_journal_year 2013
_chemical_formula_moiety 'C144 H126 Cl0 Cu6 F0 N12 O0 P6 S0 Se6'
_chemical_formula_sum 'C144 H126 Cl0 Cu6 F0 N12 O0 P6 S0 Se6'
_chemical_formula_weight 3065.39
_chemical_name_systematic
;
 ?
;
_space_group_IT_number 14
_symmetry_cell_setting monoclinic
_symmetry_space_group_name_Hall '-P 2ybc'
_symmetry_space_group_name_H-M 'P 1 21/c 1'
_atom_sites_solution_hydrogens geom
_atom_sites_solution_primary direct
_atom_sites_solution_secondary difmap
_audit_creation_method SHELXL-97
_cell_angle_alpha 90
_cell_angle_beta 107.947(9)
_cell_angle_gamma 90
_cell_formula_units_Z 2
_cell_length_a 17.136(3)
_cell_length_b 33.131(6)
_cell_length_c 17.782(9)
_cell_measurement_temperature 150(2)
_cell_measurement_theta_max 27.50
_cell_measurement_theta_min 1.23
_cell_volume 9604(5)
_computing_structure_refinement 'SHELXL-97 (Sheldrick, 1997)'
_diffrn_ambient_temperature 150(2)
_diffrn_measured_fraction_theta_full 0.979
_diffrn_measured_fraction_theta_max 0.979
_diffrn_measurement_device_type CCD
_diffrn_measurement_method none
_diffrn_radiation_monochromator graphite
_diffrn_radiation_source 'fine-focus sealed tube'
_diffrn_radiation_type MoK\a
_diffrn_radiation_wavelength 0.71069
_diffrn_reflns_av_R_equivalents 0.1532
_diffrn_reflns_av_sigmaI/netI 0.3536
_diffrn_reflns_limit_h_max 22
_diffrn_reflns_limit_h_min -17
_diffrn_reflns_limit_k_max 39
_diffrn_reflns_limit_k_min -42
_diffrn_reflns_limit_l_max 22
_diffrn_reflns_limit_l_min -22
_diffrn_reflns_number 51706
_diffrn_reflns_theta_full 27.50
_diffrn_reflns_theta_max 27.50
_diffrn_reflns_theta_min 2.34
_diffrn_standards_decay_% none
_exptl_absorpt_coefficient_mu 1.878
_exptl_crystal_colour red
_exptl_crystal_density_diffrn 1.060
_exptl_crystal_density_method 'not measured'
_exptl_crystal_description plate
_exptl_crystal_F_000 3084
_exptl_crystal_size_max 0.12
_exptl_crystal_size_mid 0.09
_exptl_crystal_size_min 0.02
_refine_diff_density_max 1.235
_refine_diff_density_min -0.667
_refine_diff_density_rms 0.138
_refine_ls_extinction_method none
_refine_ls_goodness_of_fit_ref 0.782
_refine_ls_hydrogen_treatment constr
_refine_ls_matrix_type full
_refine_ls_number_parameters 759
_refine_ls_number_reflns 21602
_refine_ls_number_restraints 0
_refine_ls_restrained_S_all 0.782
_refine_ls_R_factor_all 0.1880
_refine_ls_R_factor_gt 0.0768
_refine_ls_shift/su_max 0.000
_refine_ls_shift/su_mean 0.000
_refine_ls_structure_factor_coef Fsqd
_refine_ls_weighting_details 'calc w=1/[\s^2^(Fo^2^)+(0.0569P)^2^+0.0000P] where P=(Fo^2^+2Fc^2^)/3'
_refine_ls_weighting_scheme calc
_refine_ls_wR_factor_gt 0.1595
_refine_ls_wR_factor_ref 0.1834
_reflns_number_gt 7148
_reflns_number_total 21602
_reflns_threshold_expression >2sigma(I)
_cod_data_source_file c3cc42955e.txt
_cod_data_source_block sq3
_cod_original_sg_symbol_H-M P21/c
_cod_database_code 7109445

loop_
_symmetry_equiv_pos_as_xyz
'x, y, z'
'-x, y+1/2, -z+1/2'
'-x, -y, -z'
'x, -y-1/2, z-1/2'

loop_
_atom_site_label
_atom_site_type_symbol
_atom_site_fract_x
_atom_site_fract_y
_atom_site_fract_z
_atom_site_U_iso_or_equiv
_atom_site_adp_type
_atom_site_occupancy
_atom_site_symmetry_multiplicity
_atom_site_calc_flag
_atom_site_refinement_flags
Cu1 Cu 0.28458(6) 0.03409(3) 0.10041(6) 0.0268(3) Uani 1 1 d .
Cu2 Cu 0.46530(6) -0.08256(3) 0.18899(6) 0.0292(3) Uani 1 1 d .
Cu3 Cu 0.27039(6) 0.09629(3) -0.15291(6) 0.0308(3) Uani 1 1 d .
Se1 Se 0.26130(5) 0.07087(3) -0.02639(5) 0.0290(2) Uani 1 1 d .
Se2 Se 0.37283(5) -0.02363(3) 0.10333(5) 0.0240(2) Uani 1 1 d .
Se3 Se 0.59781(5) -0.06320(3) 0.16560(5) 0.0267(2) Uani 1 1 d .
P1 P 0.33035(13) 0.12072(7) 0.03638(12) 0.0230(5) Uani 1 1 d .
P2 P 0.26330(13) -0.05967(7) 0.06817(12) 0.0231(5) Uani 1 1 d .
P3 P 0.65027(13) -0.04932(7) 0.28917(12) 0.0221(5) Uani 1 1 d .
N1 N 0.2937(4) 0.1553(2) -0.1470(4) 0.0306(18) Uani 1 1 d .
N2 N 0.3384(4) 0.0711(2) 0.1971(4) 0.0309(18) Uani 1 1 d .
N11 N 0.1667(4) 0.0214(2) 0.0931(4) 0.0237(16) Uani 1 1 d .
N12 N 0.4232(4) -0.13007(18) 0.1174(4) 0.0177(15) Uiso 1 1 d .
N21 N 0.4620(4) -0.0696(2) 0.2985(4) 0.0244(17) Uani 1 1 d .
N22 N 0.1756(4) 0.0694(2) -0.2342(3) 0.0241(16) Uani 1 1 d .
C1 C 0.2954(5) 0.1691(3) -0.0085(5) 0.026(2) Uiso 1 1 d .
C2 C 0.2583(5) 0.1890(2) 0.0352(5) 0.0218(19) Uani 1 1 d .
C3 C 0.2048(5) 0.2259(3) 0.0098(5) 0.037(2) Uani 1 1 d .
H3A H 0.1506 0.2177 -0.0229 0.044 Uiso 1 1 calc R
H3B H 0.2281 0.2433 -0.0216 0.044 Uiso 1 1 calc R
C4 C 0.1975(6) 0.2497(3) 0.0833(6) 0.050(3) Uani 1 1 d .
H4A H 0.2490 0.2634 0.1084 0.060 Uiso 1 1 calc R
H4B H 0.1553 0.2702 0.0655 0.060 Uiso 1 1 calc R
C5 C 0.1767(6) 0.2234(3) 0.1440(5) 0.046(3) Uani 1 1 d .
H5A H 0.1263 0.2087 0.1191 0.055 Uiso 1 1 calc R
H5B H 0.1680 0.2402 0.1854 0.055 Uiso 1 1 calc R
C6 C 0.2456(6) 0.1936(3) 0.1800(5) 0.041(3) Uani 1 1 d .
H6A H 0.2279 0.1746 0.2131 0.050 Uiso 1 1 calc R
H6B H 0.2927 0.2081 0.2134 0.050 Uiso 1 1 calc R
C7 C 0.2713(5) 0.1698(3) 0.1158(5) 0.028(2) Uani 1 1 d .
C8 C 0.3085(4) 0.1344(2) 0.1263(4) 0.0199(19) Uani 1 1 d .
C9 C 0.3411(5) 0.1106(3) 0.2010(5) 0.022(2) Uani 1 1 d .
C10 C 0.3798(5) 0.1300(3) 0.2697(5) 0.035(2) Uani 1 1 d .
H10 H 0.3860 0.1579 0.2704 0.042 Uiso 1 1 calc R
C11 C 0.4103(5) 0.1075(3) 0.3399(5) 0.043(3) Uani 1 1 d .
H11 H 0.4334 0.1204 0.3881 0.051 Uiso 1 1 calc R
C12 C 0.4055(6) 0.0667(3) 0.3364(5) 0.045(3) Uani 1 1 d .
H12 H 0.4249 0.0510 0.3816 0.053 Uiso 1 1 calc R
C13 C 0.3706(5) 0.0492(3) 0.2627(4) 0.037(3) Uani 1 1 d .
H13 H 0.3695 0.0212 0.2588 0.044 Uiso 1 1 calc R
C14 C 0.3080(5) 0.1825(3) -0.0849(5) 0.030(2) Uani 1 1 d .
C15 C 0.3355(5) 0.2216(3) -0.0881(5) 0.037(2) Uani 1 1 d .
H15 H 0.3440 0.2387 -0.0447 0.044 Uiso 1 1 calc R
C16 C 0.3505(6) 0.2354(3) -0.1566(5) 0.040(3) Uani 1 1 d .
H16 H 0.3694 0.2615 -0.1594 0.048 Uiso 1 1 calc R
C17 C 0.3369(6) 0.2097(3) -0.2196(6) 0.053(3) Uani 1 1 d .
H17 H 0.3464 0.2180 -0.2659 0.064 Uiso 1 1 calc R
C18 C 0.3087(5) 0.1712(3) -0.2129(5) 0.039(2) Uani 1 1 d .
H18 H 0.2989 0.1545 -0.2569 0.046 Uiso 1 1 calc R
C19 C 0.4391(5) 0.1159(3) 0.0601(4) 0.025(2) Uani 1 1 d .
C20 C 0.4739(5) 0.0805(2) 0.0404(5) 0.025(2) Uiso 1 1 d .
H20 H 0.4409 0.0595 0.0136 0.030 Uiso 1 1 calc R
C21 C 0.5608(6) 0.0777(3) 0.0625(5) 0.040(3) Uani 1 1 d .
H21 H 0.5849 0.0543 0.0508 0.048 Uiso 1 1 calc R
C22 C 0.6099(6) 0.1091(3) 0.1010(6) 0.041(3) Uani 1 1 d .
H22 H 0.6666 0.1071 0.1138 0.049 Uiso 1 1 calc R
C23 C 0.5748(5) 0.1433(3) 0.1206(5) 0.040(3) Uani 1 1 d .
H23 H 0.6082 0.1641 0.1476 0.048 Uiso 1 1 calc R
C24 C 0.4882(5) 0.1472(3) 0.1001(5) 0.033(2) Uani 1 1 d .
H24 H 0.4648 0.1704 0.1132 0.039 Uiso 1 1 calc R
C31 C 0.1872(5) -0.0497(2) 0.1174(5) 0.0230(19) Uiso 1 1 d .
C32 C 0.1873(5) -0.0819(3) 0.1661(5) 0.029(2) Uani 1 1 d .
C33 C 0.1362(5) -0.0853(3) 0.2231(5) 0.042(3) Uani 1 1 d .
H33A H 0.0807 -0.0932 0.1938 0.050 Uiso 1 1 calc R
H33B H 0.1337 -0.0590 0.2466 0.050 Uiso 1 1 calc R
C34 C 0.1739(6) -0.1172(3) 0.2912(5) 0.043(3) Uani 1 1 d .
H34A H 0.2263 -0.1075 0.3253 0.051 Uiso 1 1 calc R
H34B H 0.1374 -0.1206 0.3230 0.051 Uiso 1 1 calc R
C35 C 0.1853(6) -0.1568(3) 0.2551(6) 0.048(3) Uani 1 1 d .
H35A H 0.1342 -0.1648 0.2164 0.058 Uiso 1 1 calc R
H35B H 0.2003 -0.1774 0.2958 0.058 Uiso 1 1 calc R
C36 C 0.2532(5) -0.1533(3) 0.2146(6) 0.042(3) Uani 1 1 d .
H36A H 0.3061 -0.1511 0.2550 0.050 Uiso 1 1 calc R
H36B H 0.2537 -0.1778 0.1847 0.050 Uiso 1 1 calc R
C37 C 0.2413(5) -0.1172(3) 0.1596(5) 0.030(2) Uani 1 1 d .
C38 C 0.2837(5) -0.1099(3) 0.1071(5) 0.029(2) Uani 1 1 d .
C39 C 0.3407(5) -0.1389(3) 0.0893(5) 0.032(2) Uani 1 1 d .
C40 C 0.3101(5) -0.1720(3) 0.0408(5) 0.038(2) Uani 1 1 d .
H40 H 0.2540 -0.1769 0.0218 0.045 Uiso 1 1 calc R
C41 C 0.3669(6) -0.1980(3) 0.0211(6) 0.041(3) Uani 1 1 d .
H41 H 0.3495 -0.2203 -0.0116 0.049 Uiso 1 1 calc R
C42 C 0.4501(5) -0.1886(3) 0.0532(5) 0.035(2) Uani 1 1 d .
H42 H 0.4891 -0.2051 0.0423 0.042 Uiso 1 1 calc R
C43 C 0.4737(5) -0.1571(3) 0.0981(5) 0.033(2) Uani 1 1 d .
H43 H 0.5299 -0.1527 0.1188 0.040 Uiso 1 1 calc R
C44 C 0.1356(5) -0.0147(3) 0.1064(4) 0.0201(19) Uani 1 1 d .
C45 C 0.0546(5) -0.0175(3) 0.1067(4) 0.026(2) Uani 1 1 d .
H45 H 0.0330 -0.0426 0.1132 0.031 Uiso 1 1 calc R
C46 C 0.0071(5) 0.0158(3) 0.0977(4) 0.026(2) Uani 1 1 d .
H46 H -0.0467 0.0132 0.0985 0.031 Uiso 1 1 calc R
C47 C 0.0358(5) 0.0533(3) 0.0877(5) 0.036(2) Uani 1 1 d .
H47 H 0.0037 0.0763 0.0831 0.043 Uiso 1 1 calc R
C48 C 0.1180(4) 0.0549(2) 0.0845(4) 0.0222(19) Uani 1 1 d .
H48 H 0.1393 0.0798 0.0762 0.027 Uiso 1 1 calc R
C49 C 0.2177(5) -0.0625(3) -0.0382(5) 0.024(2) Uani 1 1 d .
C50 C 0.1604(5) -0.0927(3) -0.0705(5) 0.031(2) Uani 1 1 d .
H50 H 0.1454 -0.1111 -0.0379 0.038 Uiso 1 1 calc R
C51 C 0.1261(6) -0.0948(3) -0.1521(6) 0.049(3) Uani 1 1 d .
H51 H 0.0873 -0.1146 -0.1742 0.059 Uiso 1 1 calc R
C52 C 0.1485(6) -0.0683(3) -0.2004(6) 0.047(3) Uani 1 1 d .
H52 H 0.1257 -0.0703 -0.2550 0.057 Uiso 1 1 calc R
C53 C 0.2042(5) -0.0390(3) -0.1682(5) 0.035(2) Uani 1 1 d .
H53 H 0.2190 -0.0211 -0.2018 0.042 Uiso 1 1 calc R
C54 C 0.2402(5) -0.0345(3) -0.0866(5) 0.030(2) Uani 1 1 d .
H54 H 0.2774 -0.0140 -0.0655 0.036 Uiso 1 1 calc R
C61 C 0.6095(5) -0.0764(2) 0.3584(4) 0.0183(18) Uani 1 1 d .
C62 C 0.6696(5) -0.0978(3) 0.4072(4) 0.024(2) Uani 1 1 d .
C63 C 0.6652(5) -0.1214(3) 0.4776(5) 0.033(2) Uani 1 1 d .
H63A H 0.6101 -0.1319 0.4672 0.040 Uiso 1 1 calc R
H63B H 0.6762 -0.1034 0.5228 0.040 Uiso 1 1 calc R
C64 C 0.7266(6) -0.1568(3) 0.4983(6) 0.051(3) Uani 1 1 d .
H64A H 0.7248 -0.1695 0.5468 0.061 Uiso 1 1 calc R
H64B H 0.7115 -0.1769 0.4565 0.061 Uiso 1 1 calc R
C65 C 0.8125(6) -0.1417(3) 0.5082(5) 0.047(3) Uani 1 1 d .
H65A H 0.8511 -0.1639 0.5246 0.056 Uiso 1 1 calc R
H65B H 0.8270 -0.1212 0.5491 0.056 Uiso 1 1 calc R
C66 C 0.8182(5) -0.1240(3) 0.4306(4) 0.035(2) Uani 1 1 d .
H66A H 0.8698 -0.1095 0.4415 0.041 Uiso 1 1 calc R
H66B H 0.8195 -0.1461 0.3952 0.041 Uiso 1 1 calc R
C67 C 0.7508(5) -0.0962(3) 0.3893(5) 0.027(2) Uani 1 1 d .
C68 C 0.7513(5) -0.0702(3) 0.3322(5) 0.029(2) Uani 1 1 d .
C69 C 0.1759(4) 0.0593(3) -0.3062(5) 0.024(2) Uani 1 1 d .
C70 C 0.1124(5) 0.0394(3) -0.3606(5) 0.032(2) Uiso 1 1 d .
H70 H 0.1155 0.0327 -0.4104 0.039 Uiso 1 1 calc R
C71 C 0.0443(5) 0.0298(3) -0.3385(5) 0.047(3) Uani 1 1 d .
H71 H 0.0005 0.0160 -0.3730 0.057 Uiso 1 1 calc R
C72 C 0.0422(5) 0.0410(3) -0.2636(5) 0.045(3) Uani 1 1 d .
H72 H -0.0034 0.0356 -0.2474 0.054 Uiso 1 1 calc R
C73 C 0.1088(5) 0.0601(3) -0.2154(5) 0.038(3) Uani 1 1 d .
H73 H 0.1075 0.0671 -0.1651 0.046 Uiso 1 1 calc R
C74 C 0.5280(5) -0.0670(2) 0.3647(5) 0.024(2) Uani 1 1 d .
C75 C 0.5208(5) -0.0556(3) 0.4380(5) 0.035(2) Uani 1 1 d .
H75 H 0.5668 -0.0541 0.4825 0.043 Uiso 1 1 calc R
C76 C 0.4416(5) -0.0466(3) 0.4429(5) 0.038(3) Uani 1 1 d .
H76 H 0.4353 -0.0390 0.4911 0.046 Uiso 1 1 calc R
C77 C 0.3756(5) -0.0489(3) 0.3781(5) 0.034(2) Uani 1 1 d .
H77 H 0.3234 -0.0429 0.3805 0.041 Uiso 1 1 calc R
C78 C 0.3877(5) -0.0607(3) 0.3072(5) 0.029(2) Uani 1 1 d .
H78 H 0.3418 -0.0627 0.2627 0.035 Uiso 1 1 calc R
C79 C 0.6440(5) 0.0038(3) 0.3075(4) 0.025(2) Uani 1 1 d .
C80 C 0.6932(6) 0.0193(3) 0.3819(6) 0.050(3) Uani 1 1 d .
H80 H 0.7300 0.0025 0.4176 0.060 Uiso 1 1 calc R
C81 C 0.6863(7) 0.0593(4) 0.4010(6) 0.060(3) Uani 1 1 d .
H81 H 0.7171 0.0691 0.4502 0.071 Uiso 1 1 calc R
C82 C 0.6321(7) 0.0853(3) 0.3455(7) 0.062(3) Uani 1 1 d .
H82 H 0.6287 0.1125 0.3567 0.074 Uiso 1 1 calc R
C83 C 0.5853(7) 0.0695(3) 0.2757(7) 0.055(3) Uani 1 1 d .
H83 H 0.5479 0.0861 0.2401 0.066 Uiso 1 1 calc R
C84 C 0.5916(5) 0.0293(3) 0.2557(5) 0.037(2) Uani 1 1 d .
H84 H 0.5598 0.0198 0.2067 0.044 Uiso 1 1 calc R

loop_
_atom_site_aniso_label
_atom_site_aniso_U_11
_atom_site_aniso_U_22
_atom_site_aniso_U_33
_atom_site_aniso_U_23
_atom_site_aniso_U_13
_atom_site_aniso_U_12
Cu1 0.0248(6) 0.0337(7) 0.0213(6) 0.0003(5) 0.0062(4) -0.0006(5)
Cu2 0.0235(6) 0.0459(8) 0.0170(6) -0.0062(5) 0.0043(4) 0.0009(5)
Cu3 0.0341(7) 0.0413(7) 0.0173(6) -0.0017(5) 0.0082(5) -0.0023(6)
Se1 0.0403(6) 0.0297(6) 0.0166(5) -0.0020(4) 0.0082(4) -0.0042(4)
Se2 0.0189(4) 0.0322(6) 0.0207(5) 0.0004(4) 0.0056(3) -0.0002(4)
Se3 0.0228(5) 0.0429(6) 0.0134(4) -0.0008(4) 0.0042(3) 0.0005(4)
P1 0.0274(13) 0.0284(14) 0.0118(11) -0.0005(10) 0.0042(9) 0.0013(11)
P2 0.0187(12) 0.0329(15) 0.0184(12) -0.0003(11) 0.0067(9) 0.0024(10)
P3 0.0185(12) 0.0329(14) 0.0139(11) 0.0010(10) 0.0033(9) 0.0029(10)
N1 0.044(5) 0.031(5) 0.015(4) 0.008(4) 0.008(3) 0.008(4)
N2 0.016(4) 0.047(5) 0.029(5) -0.001(4) 0.006(3) -0.006(4)
N11 0.025(4) 0.029(5) 0.013(4) 0.003(3) 0.001(3) 0.012(4)
N21 0.020(4) 0.041(5) 0.014(4) 0.000(3) 0.008(3) -0.008(4)
N22 0.014(4) 0.045(5) 0.010(4) 0.002(3) -0.002(3) 0.003(3)
C2 0.023(5) 0.012(4) 0.029(5) 0.010(4) 0.005(4) 0.009(4)
C3 0.046(6) 0.025(6) 0.038(6) -0.016(5) 0.010(5) -0.002(5)
C4 0.061(8) 0.031(6) 0.062(8) 0.002(6) 0.025(6) 0.013(5)
C5 0.051(7) 0.054(7) 0.036(6) -0.019(5) 0.017(5) 0.012(6)
C6 0.047(7) 0.045(7) 0.030(6) -0.009(5) 0.009(5) 0.005(5)
C7 0.035(5) 0.025(5) 0.022(5) -0.011(4) 0.006(4) -0.002(4)
C8 0.018(4) 0.031(5) 0.010(4) 0.000(4) 0.003(3) -0.007(4)
C9 0.028(5) 0.020(5) 0.021(5) 0.000(4) 0.011(4) -0.003(4)
C10 0.053(6) 0.033(6) 0.019(5) -0.008(5) 0.010(4) -0.013(5)
C11 0.038(6) 0.074(8) 0.012(5) -0.007(5) 0.000(4) -0.017(6)
C12 0.054(7) 0.059(8) 0.017(5) 0.005(5) 0.005(4) -0.021(6)
C13 0.045(6) 0.061(7) 0.005(5) 0.001(5) 0.007(4) -0.007(5)
C14 0.024(5) 0.032(6) 0.035(6) 0.006(5) 0.013(4) 0.004(4)
C15 0.045(6) 0.032(6) 0.029(6) -0.007(5) 0.006(4) -0.006(5)
C16 0.053(7) 0.033(6) 0.033(6) 0.004(5) 0.011(5) -0.013(5)
C17 0.074(8) 0.053(8) 0.038(7) 0.031(6) 0.025(6) 0.011(6)
C18 0.034(6) 0.048(7) 0.022(5) -0.001(5) -0.009(4) 0.011(5)
C19 0.027(5) 0.040(6) 0.007(4) 0.002(4) 0.003(3) 0.005(4)
C21 0.048(7) 0.044(7) 0.027(6) 0.004(5) 0.011(5) 0.010(5)
C22 0.040(6) 0.046(7) 0.040(6) 0.006(5) 0.016(5) 0.006(5)
C23 0.029(6) 0.053(7) 0.030(6) -0.006(5) -0.004(4) 0.001(5)
C24 0.035(6) 0.027(6) 0.037(6) -0.010(5) 0.012(4) -0.007(5)
C32 0.018(5) 0.042(6) 0.028(5) 0.005(4) 0.010(4) 0.010(4)
C33 0.043(6) 0.050(7) 0.039(6) -0.006(5) 0.024(5) -0.007(5)
C34 0.051(7) 0.046(7) 0.042(6) 0.011(5) 0.029(5) -0.008(5)
C35 0.045(7) 0.053(7) 0.049(7) 0.026(6) 0.019(5) -0.007(5)
C36 0.043(6) 0.031(6) 0.048(7) 0.014(5) 0.009(5) -0.005(5)
C37 0.029(5) 0.041(6) 0.013(5) -0.001(4) -0.003(4) -0.009(4)
C38 0.031(5) 0.034(6) 0.021(5) -0.001(4) 0.007(4) 0.006(4)
C39 0.015(5) 0.038(6) 0.042(6) 0.016(5) 0.009(4) -0.007(4)
C40 0.014(5) 0.046(7) 0.049(6) -0.014(5) 0.002(4) 0.012(5)
C41 0.036(6) 0.027(6) 0.066(7) -0.015(5) 0.025(5) -0.010(5)
C42 0.036(6) 0.037(6) 0.037(6) 0.011(5) 0.018(5) 0.012(5)
C43 0.028(5) 0.044(6) 0.029(6) 0.004(5) 0.009(4) 0.011(5)
C44 0.014(4) 0.028(5) 0.011(4) -0.003(4) -0.007(3) 0.000(4)
C45 0.036(5) 0.027(5) 0.018(5) 0.003(4) 0.014(4) -0.006(4)
C46 0.020(5) 0.043(6) 0.016(5) -0.001(4) 0.008(4) 0.000(4)
C47 0.033(6) 0.043(6) 0.036(6) 0.006(5) 0.017(4) 0.021(5)
C48 0.017(4) 0.019(5) 0.030(5) -0.002(4) 0.005(4) 0.001(4)
C49 0.018(5) 0.029(5) 0.018(5) -0.008(4) -0.005(3) 0.012(4)
C50 0.033(5) 0.037(6) 0.032(6) -0.007(5) 0.020(4) -0.002(5)
C51 0.034(6) 0.066(8) 0.053(7) -0.025(6) 0.022(5) -0.016(6)
C52 0.042(6) 0.072(8) 0.024(6) -0.010(6) 0.006(5) 0.000(6)
C53 0.029(5) 0.057(7) 0.017(5) 0.003(5) 0.003(4) 0.013(5)
C54 0.038(6) 0.027(5) 0.021(5) -0.002(4) 0.005(4) 0.013(4)
C61 0.024(5) 0.023(5) 0.006(4) 0.002(4) 0.001(3) 0.006(4)
C62 0.028(5) 0.036(6) 0.009(4) 0.002(4) 0.008(4) 0.004(4)
C63 0.028(5) 0.035(6) 0.032(6) 0.002(5) 0.002(4) -0.002(5)
C64 0.079(9) 0.053(7) 0.027(6) 0.018(5) 0.027(5) 0.014(6)
C65 0.043(7) 0.073(8) 0.016(5) 0.000(5) -0.002(4) -0.004(6)
C66 0.031(5) 0.057(7) 0.008(5) 0.009(4) -0.005(4) 0.003(5)
C67 0.034(5) 0.026(5) 0.021(5) -0.010(4) 0.009(4) -0.002(4)
C68 0.026(5) 0.047(6) 0.016(5) 0.013(4) 0.012(4) 0.010(4)
C69 0.006(4) 0.042(6) 0.021(5) 0.009(4) -0.003(3) 0.001(4)
C71 0.029(6) 0.080(8) 0.029(6) 0.003(6) 0.002(4) -0.009(6)
C72 0.015(5) 0.092(9) 0.033(6) 0.001(6) 0.014(4) 0.010(5)
C73 0.020(5) 0.074(8) 0.013(5) -0.005(5) -0.005(4) 0.009(5)
C74 0.027(5) 0.024(5) 0.024(5) -0.005(4) 0.011(4) 0.001(4)
C75 0.035(6) 0.061(7) 0.009(5) -0.004(5) 0.004(4) -0.007(5)
C76 0.028(5) 0.073(8) 0.018(5) -0.008(5) 0.013(4) 0.000(5)
C77 0.020(5) 0.064(7) 0.025(5) -0.004(5) 0.015(4) -0.001(5)
C78 0.013(4) 0.047(6) 0.029(5) -0.002(5) 0.008(4) -0.006(4)
C79 0.021(5) 0.047(6) 0.005(4) -0.005(4) 0.003(3) -0.008(4)
C80 0.050(7) 0.056(8) 0.033(6) 0.004(6) -0.005(5) 0.006(6)
C81 0.075(9) 0.060(9) 0.037(7) -0.020(6) 0.007(6) -0.002(7)
C82 0.098(10) 0.036(7) 0.058(8) -0.010(7) 0.034(7) -0.002(7)
C83 0.087(9) 0.026(6) 0.065(8) 0.012(6) 0.044(7) 0.022(6)
C84 0.032(5) 0.046(7) 0.028(5) 0.004(5) 0.003(4) 0.007(5)

loop_
_atom_type_symbol
_atom_type_description
_atom_type_scat_dispersion_real
_atom_type_scat_dispersion_imag
_atom_type_scat_source
C C 0.0033 0.0016 'International Tables Vol C Tables 4.2.6.8 and 6.1.1.4'
H H 0.0000 0.0000 'International Tables Vol C Tables 4.2.6.8 and 6.1.1.4'
N N 0.0061 0.0033 'International Tables Vol C Tables 4.2.6.8 and 6.1.1.4'
P P 0.1023 0.0942 'International Tables Vol C Tables 4.2.6.8 and 6.1.1.4'
S S 0.1246 0.1234 'International Tables Vol C Tables 4.2.6.8 and 6.1.1.4'
Cu Cu 0.3201 1.2651 'International Tables Vol C Tables 4.2.6.8 and 6.1.1.4'
Se Se -0.0929 2.2259 'International Tables Vol C Tables 4.2.6.8 and 6.1.1.4'
O O 0.0106 0.0060 'International Tables Vol C Tables 4.2.6.8 and 6.1.1.4'
Cl Cl 0.1484 0.1585 'International Tables Vol C Tables 4.2.6.8 and 6.1.1.4'
F F 0.0171 0.0103 'International Tables Vol C Tables 4.2.6.8 and 6.1.1.4'

loop_
_geom_angle_atom_site_label_1
_geom_angle_atom_site_label_2
_geom_angle_atom_site_label_3
_geom_angle
_geom_angle_site_symmetry_1
_geom_angle_site_symmetry_3
N11 Cu1 N2 110.7(2) . .
N11 Cu1 Se2 116.1(2) . .
N2 Cu1 Se2 109.3(2) . .
N11 Cu1 Se1 99.52(18) . .
N2 Cu1 Se1 111.5(2) . .
Se2 Cu1 Se1 109.29(5) . .
N21 Cu2 N12 131.9(3) . .
N21 Cu2 Se3 113.69(18) . .
N12 Cu2 Se3 105.14(17) . .
N21 Cu2 Se2 101.9(2) . .
N12 Cu2 Se2 100.17(18) . .
Se3 Cu2 Se2 97.26(5) . .
N1 Cu3 N22 125.1(3) . .
N1 Cu3 Se1 110.9(2) . .
N22 Cu3 Se1 103.94(18) . .
N1 Cu3 Se3 104.8(2) . 3_655
N22 Cu3 Se3 106.42(19) . 3_655
Se1 Cu3 Se3 103.82(5) . 3_655
P1 Se1 Cu3 91.85(7) . .
P1 Se1 Cu1 89.83(7) . .
Cu3 Se1 Cu1 164.44(5) . .
P2 Se2 Cu1 87.08(7) . .
P2 Se2 Cu2 94.08(7) . .
Cu1 Se2 Cu2 147.42(5) . .
P3 Se3 Cu2 90.00(7) . .
P3 Se3 Cu3 94.50(7) . 3_655
Cu2 Se3 Cu3 139.90(5) . 3_655
C19 P1 C8 107.4(3) . .
C19 P1 C1 111.3(4) . .
C8 P1 C1 92.2(4) . .
C19 P1 Se1 115.1(3) . .
C8 P1 Se1 115.0(3) . .
C1 P1 Se1 113.6(3) . .
C38 P2 C31 93.8(4) . .
C38 P2 C49 108.9(4) . .
C31 P2 C49 111.7(4) . .
C38 P2 Se2 110.8(3) . .
C31 P2 Se2 116.9(3) . .
C49 P2 Se2 113.0(3) . .
C79 P3 C68 113.7(4) . .
C79 P3 C61 107.5(3) . .
C68 P3 C61 92.4(4) . .
C79 P3 Se3 111.4(3) . .
C68 P3 Se3 113.3(3) . .
C61 P3 Se3 117.2(3) . .
C18 N1 C14 113.3(7) . .
C18 N1 Cu3 114.6(6) . .
C14 N1 Cu3 131.5(6) . .
C9 N2 C13 119.7(8) . .
C9 N2 Cu1 129.2(6) . .
C13 N2 Cu1 111.1(6) . .
C44 N11 C48 118.4(7) . .
C44 N11 Cu1 127.4(5) . .
C48 N11 Cu1 113.6(5) . .
C43 N12 C39 115.5(7) . .
C43 N12 Cu2 122.8(6) . .
C39 N12 Cu2 121.5(5) . .
C78 N21 C74 116.5(6) . .
C78 N21 Cu2 117.5(5) . .
C74 N21 Cu2 125.9(5) . .
C73 N22 C69 116.4(7) . .
C73 N22 Cu3 119.3(5) . .
C69 N22 Cu3 124.2(5) . .
C2 C1 C14 127.7(8) . .
C2 C1 P1 109.7(6) . .
C14 C1 P1 122.6(6) . .
C1 C2 C3 125.8(8) . .
C1 C2 C7 112.8(7) . .
C3 C2 C7 121.3(7) . .
C2 C3 C4 110.8(7) . .
C5 C4 C3 113.7(8) . .
C4 C5 C6 110.6(8) . .
C5 C6 C7 112.2(7) . .
C8 C7 C2 115.4(7) . .
C8 C7 C6 125.4(8) . .
C2 C7 C6 119.1(7) . .
C7 C8 C9 128.6(7) . .
C7 C8 P1 108.7(6) . .
C9 C8 P1 122.0(6) . .
N2 C9 C10 121.3(8) . .
N2 C9 C8 118.7(7) . .
C10 C9 C8 119.7(8) . .
C9 C10 C11 119.4(9) . .
C12 C11 C10 119.1(9) . .
C11 C12 C13 117.7(9) . .
N2 C13 C12 122.4(9) . .
C15 C14 N1 123.7(8) . .
C15 C14 C1 117.1(8) . .
N1 C14 C1 119.2(7) . .
C14 C15 C16 119.7(8) . .
C17 C16 C15 118.8(9) . .
C16 C17 C18 118.7(9) . .
N1 C18 C17 125.9(9) . .
C24 C19 C20 121.0(8) . .
C24 C19 P1 118.5(6) . .
C20 C19 P1 120.5(7) . .
C19 C20 C21 118.3(8) . .
C22 C21 C20 120.9(9) . .
C23 C22 C21 120.0(9) . .
C22 C23 C24 120.8(9) . .
C19 C24 C23 119.0(8) . .
C32 C31 C44 126.6(7) . .
C32 C31 P2 107.6(6) . .
C44 C31 P2 125.8(6) . .
C31 C32 C37 115.7(7) . .
C31 C32 C33 125.5(7) . .
C37 C32 C33 118.7(7) . .
C32 C33 C34 111.8(7) . .
C35 C34 C33 109.4(8) . .
C34 C35 C36 110.4(7) . .
C37 C36 C35 112.8(7) . .
C38 C37 C36 125.7(8) . .
C38 C37 C32 112.3(7) . .
C36 C37 C32 121.5(7) . .
C37 C38 C39 124.0(8) . .
C37 C38 P2 110.2(6) . .
C39 C38 P2 125.7(6) . .
N12 C39 C40 122.7(8) . .
N12 C39 C38 117.4(8) . .
C40 C39 C38 119.8(7) . .
C39 C40 C41 118.2(8) . .
C42 C41 C40 117.0(9) . .
C43 C42 C41 121.0(9) . .
C42 C43 N12 125.5(9) . .
N11 C44 C45 120.3(7) . .
N11 C44 C31 118.6(7) . .
C45 C44 C31 121.1(8) . .
C46 C45 C44 120.5(8) . .
C45 C46 C47 122.0(8) . .
C46 C47 C48 116.1(8) . .
N11 C48 C47 122.6(8) . .
C50 C49 C54 121.0(8) . .
C50 C49 P2 119.3(7) . .
C54 C49 P2 119.7(7) . .
C51 C50 C49 118.9(8) . .
C52 C51 C50 121.0(10) . .
C53 C52 C51 119.5(9) . .
C52 C53 C54 122.7(9) . .
C49 C54 C53 116.9(9) . .
C62 C61 C74 128.8(7) . .
C62 C61 P3 108.8(6) . .
C74 C61 P3 121.2(6) . .
C61 C62 C63 126.6(7) . .
C61 C62 C67 114.8(7) . .
C63 C62 C67 118.5(7) . .
C62 C63 C64 113.0(7) . .
C65 C64 C63 110.1(8) . .
C64 C65 C66 110.6(7) . .
C67 C66 C65 115.3(7) . .
C68 C67 C66 126.2(7) . .
C68 C67 C62 113.7(7) . .
C66 C67 C62 120.0(7) . .
C67 C68 C69 126.2(7) . 3_655
C67 C68 P3 109.9(6) . .
C69 C68 P3 123.8(6) 3_655 .
N22 C69 C70 124.1(7) . .
N22 C69 C68 119.1(7) . 3_655
C70 C69 C68 116.7(8) . 3_655
C71 C70 C69 117.6(8) . .
C70 C71 C72 119.0(9) . .
C73 C72 C71 117.7(8) . .
N22 C73 C72 125.1(8) . .
N21 C74 C75 122.3(7) . .
N21 C74 C61 118.5(7) . .
C75 C74 C61 119.2(7) . .
C74 C75 C76 118.4(7) . .
C77 C76 C75 120.1(8) . .
C76 C77 C78 118.1(8) . .
N21 C78 C77 124.6(7) . .
C84 C79 C80 118.7(9) . .
C84 C79 P3 123.2(7) . .
C80 C79 P3 118.0(7) . .
C81 C80 C79 120.2(10) . .
C80 C81 C82 119.9(10) . .
C83 C82 C81 118.4(10) . .
C82 C83 C84 122.2(10) . .
C79 C84 C83 120.5(9) . .

loop_
_geom_bond_atom_site_label_1
_geom_bond_atom_site_label_2
_geom_bond_distance
_geom_bond_site_symmetry_2
Cu1 N11 2.028(7) .
Cu1 N2 2.081(7) .
Cu1 Se2 2.4285(14) .
Cu1 Se1 2.4847(14) .
Cu2 N21 2.012(6) .
Cu2 N12 2.013(6) .
Cu2 Se3 2.5144(14) .
Cu2 Se2 2.6749(14) .
Cu3 N1 1.991(7) .
Cu3 N22 2.018(6) .
Cu3 Se1 2.4518(14) .
Cu3 Se3 2.5822(15) 3_655
Se1 P1 2.135(2) .
Se2 P2 2.149(2) .
Se3 P3 2.152(2) .
Se3 Cu3 2.5822(15) 3_655
P1 C19 1.787(8) .
P1 C8 1.808(7) .
P1 C1 1.809(8) .
P2 C38 1.796(9) .
P2 C31 1.811(8) .
P2 C49 1.812(8) .
P3 C79 1.800(9) .
P3 C68 1.801(8) .
P3 C61 1.827(7) .
N1 C18 1.379(10) .
N1 C14 1.387(10) .
N2 C9 1.312(10) .
N2 C13 1.341(10) .
N11 C44 1.359(10) .
N11 C48 1.368(9) .
N12 C43 1.362(9) .
N12 C39 1.377(9) .
N21 C78 1.360(9) .
N21 C74 1.361(10) .
N22 C73 1.325(10) .
N22 C69 1.326(9) .
C1 C2 1.323(10) .
C1 C14 1.506(11) .
C2 C3 1.511(10) .
C2 C7 1.522(11) .
C3 C4 1.565(11) .
C4 C5 1.514(12) .
C5 C6 1.520(12) .
C6 C7 1.557(10) .
C7 C8 1.321(11) .
C8 C9 1.497(11) .
C9 C10 1.358(11) .
C10 C11 1.410(12) .
C11 C12 1.353(12) .
C12 C13 1.388(12) .
C14 C15 1.388(11) .
C15 C16 1.397(11) .
C16 C17 1.366(13) .
C17 C18 1.383(13) .
C19 C24 1.385(11) .
C19 C20 1.408(11) .
C20 C21 1.421(11) .
C21 C22 1.380(12) .
C22 C23 1.378(12) .
C23 C24 1.421(11) .
C31 C32 1.373(11) .
C31 C44 1.436(10) .
C32 C37 1.517(11) .
C32 C33 1.535(10) .
C33 C34 1.587(12) .
C34 C35 1.502(12) .
C35 C36 1.549(11) .
C36 C37 1.518(11) .
C37 C38 1.370(10) .
C38 C39 1.471(11) .
C39 C40 1.395(12) .
C40 C41 1.422(11) .
C41 C42 1.397(11) .
C42 C43 1.300(11) .
C44 C45 1.393(10) .
C45 C46 1.352(10) .
C46 C47 1.365(11) .
C47 C48 1.428(10) .
C49 C50 1.395(11) .
C49 C54 1.398(11) .
C50 C51 1.390(12) .
C51 C52 1.364(13) .
C52 C53 1.360(12) .
C53 C54 1.399(11) .
C61 C62 1.329(10) .
C61 C74 1.468(10) .
C62 C63 1.497(10) .
C62 C67 1.521(10) .
C63 C64 1.544(11) .
C64 C65 1.513(12) .
C65 C66 1.531(11) .
C66 C67 1.482(11) .
C67 C68 1.334(11) .
C68 C69 1.502(10) 3_655
C69 C70 1.380(11) .
C69 C68 1.502(10) 3_655
C70 C71 1.379(11) .
C71 C72 1.393(11) .
C72 C73 1.355(11) .
C74 C75 1.399(10) .
C75 C76 1.419(11) .
C76 C77 1.345(11) .
C77 C78 1.396(10) .
C79 C84 1.364(11) .
C79 C80 1.427(12) .
C80 C81 1.379(13) .
C81 C82 1.420(14) .
C82 C83 1.359(14) .
C83 C84 1.390(12) .
